data_4113035
loop_
_publ_author_name
'Xiao-Chun Huang'
'Jie-Peng Zhang'
'Xiao-Ming Chen'

_publ_contact_author
;
       Chen, Xiao-Ming
       School of Chemistry and Chemical Engineering
       Sun Yat-Sen University
       Guangzhou, 510275
       P. R. China
;
_publ_contact_author_email cescxm@zsu.edu.cn
_publ_contact_author_fax '86 20 84112245'
_publ_contact_author_phone 86-20-84113986
_publ_section_title
;
 A New Route to Supramolecular Isomers via Molecular Templating: Nanosized
 Molecular Polygons of Copper(I) 2-Methylimidazolates
;
_journal_name_full 'Journal of the American Chemical Society'
_journal_page_first 13218
_journal_page_last 13219
_journal_paper_doi 10.1021/ja045249l
_journal_volume 126
_journal_year 2004
_chemical_formula_sum 'C4 H5 Cu N2'
_chemical_formula_weight 144.64
_chemical_name_systematic
;
  ?
;
_space_group_IT_number 15
_symmetry_cell_setting monoclinic
_symmetry_space_group_name_Hall '-C 2yc'
_symmetry_space_group_name_H-M 'C 1 2/c 1'
_atom_sites_solution_hydrogens geom
_atom_sites_solution_primary direct
_atom_sites_solution_secondary difmap
_audit_creation_method SHELXL-97
_cell_angle_alpha 90.00
_cell_angle_beta 110.0780(10)
_cell_angle_gamma 90.00
_cell_formula_units_Z 12
_cell_length_a 17.0610(15)
_cell_length_b 11.2990(10)
_cell_length_c 8.3845(7)
_cell_measurement_temperature 298(2)
_cell_volume 1518.1(2)
_computing_cell_refinement
;
         'SAINT-PLUS for Windows NT, Ver. 6.0, Bruker AXS Inc., 1997.'
;
_computing_data_collection
;
         'SMART for Windows NT, Bruker AXS Inc., 1998.'
;
_computing_data_reduction
;
          'SAINT-PLUS for Windows NT, Ver. 6.0, Bruker AXS Inc., 1997.'
;
_computing_molecular_graphics
;
      'XP-Interactive Molecular Graphics, Ver. 6.10, Bruker AXS Inc., 2000.'
;
_computing_publication_material 'SHELXTL-Bruker AXS Inc., 1998.'
_computing_structure_refinement 'SHELXL-97 (Sheldrick, 1997)'
_computing_structure_solution 'SHELXS-97 (Sheldrick, 1990)'
_diffrn_ambient_temperature 298(2)
_diffrn_measured_fraction_theta_full 0.991
_diffrn_measured_fraction_theta_max 0.991
_diffrn_measurement_device_type 'Bruker Apex CCD'
_diffrn_measurement_method '\w scan'
_diffrn_radiation_monochromator graphite
_diffrn_radiation_source 'fine-focus sealed tube'
_diffrn_radiation_type MoK\a
_diffrn_radiation_wavelength 0.71073
_diffrn_reflns_av_R_equivalents 0.0214
_diffrn_reflns_av_sigmaI/netI 0.0260
_diffrn_reflns_limit_h_max 21
_diffrn_reflns_limit_h_min -20
_diffrn_reflns_limit_k_max 14
_diffrn_reflns_limit_k_min -11
_diffrn_reflns_limit_l_max 10
_diffrn_reflns_limit_l_min -10
_diffrn_reflns_number 4340
_diffrn_reflns_theta_full 27.00
_diffrn_reflns_theta_max 27.00
_diffrn_reflns_theta_min 2.21
_exptl_absorpt_coefficient_mu 4.164
_exptl_absorpt_correction_T_max 0.4897
_exptl_absorpt_correction_T_min 0.3235
_exptl_absorpt_correction_type SADABS
_exptl_crystal_colour yellow
_exptl_crystal_density_diffrn 1.899
_exptl_crystal_description needle
_exptl_crystal_F_000 864
_exptl_crystal_size_max 0.35
_exptl_crystal_size_mid 0.24
_exptl_crystal_size_min 0.20
_refine_diff_density_max 0.359
_refine_diff_density_min -0.349
_refine_diff_density_rms 0.077
_refine_ls_extinction_coef 0.0016(3)
_refine_ls_extinction_expression Fc^*^=kFc[1+0.001xFc^2^\l^3^/sin(2\q)]^-1/4^
_refine_ls_extinction_method SHELXL
_refine_ls_goodness_of_fit_ref 1.061
_refine_ls_hydrogen_treatment mixed
_refine_ls_matrix_type full
_refine_ls_number_parameters 98
_refine_ls_number_reflns 1638
_refine_ls_number_restraints 0
_refine_ls_restrained_S_all 1.061
_refine_ls_R_factor_all 0.0349
_refine_ls_R_factor_gt 0.0314
_refine_ls_shift/su_max 0.000
_refine_ls_shift/su_mean 0.000
_refine_ls_structure_factor_coef Fsqd
_refine_ls_weighting_details 'calc w=1/[\s^2^(Fo^2^)+(0.0409P)^2^+1.9342P] where P=(Fo^2^+2Fc^2^)/3'
_refine_ls_weighting_scheme calc
_refine_ls_wR_factor_gt 0.0808
_refine_ls_wR_factor_ref 0.0829
_reflns_number_gt 1494
_reflns_number_total 1638
_reflns_threshold_expression >2sigma(I)
_cod_data_source_file ja045249lsi20040812_020015_1.cif
_cod_data_source_block compoud_1
_cod_database_code 4113035

loop_
_symmetry_equiv_pos_as_xyz
'x, y, z'
'-x, y, -z+1/2'
'x+1/2, y+1/2, z'
'-x+1/2, y+1/2, -z+1/2'
'-x, -y, -z'
'x, -y, z-1/2'
'-x+1/2, -y+1/2, -z'
'x+1/2, -y+1/2, z-1/2'

loop_
_atom_site_label
_atom_site_type_symbol
_atom_site_fract_x
_atom_site_fract_y
_atom_site_fract_z
_atom_site_U_iso_or_equiv
_atom_site_adp_type
_atom_site_occupancy
_atom_site_symmetry_multiplicity
_atom_site_calc_flag
_atom_site_refinement_flags
Cu1 Cu 0.14926(2) 0.33356(4) 0.15668(5) 0.03872(16) Uani 1 1 d .
Cu2 Cu 0.5000 0.35618(5) 0.2500 0.04206(18) Uani 1 2 d S
N1 N 0.24939(13) 0.3708(2) 0.1266(3) 0.0339(5) Uani 1 1 d .
N2 N 0.38415(14) 0.3699(2) 0.1576(3) 0.0379(6) Uani 1 1 d .
N3 N 0.05385(13) 0.2937(2) 0.2040(3) 0.0368(6) Uani 1 1 d .
C1 C 0.32452(14) 0.3242(3) 0.2118(3) 0.0317(6) Uani 1 1 d .
C2 C 0.34391(18) 0.4486(3) 0.0313(4) 0.0411(7) Uani 1 1 d .
H2 H 0.3687 0.4938 -0.0310 0.049 Uiso 1 1 calc R
C3 C 0.26178(18) 0.4491(3) 0.0130(4) 0.0404(7) Uani 1 1 d .
H3 H 0.2207 0.4950 -0.0638 0.048 Uiso 1 1 calc R
C4 C 0.33993(19) 0.2353(3) 0.3482(4) 0.0483(8) Uani 1 1 d .
H4A H 0.2883 0.2163 0.3643 0.072 Uiso 1 1 calc R
H4B H 0.3785 0.2668 0.4518 0.072 Uiso 1 1 calc R
H4C H 0.3629 0.1651 0.3172 0.072 Uiso 1 1 calc R
C5 C 0.0000 0.3604(4) 0.2500 0.0336(8) Uani 1 2 d S
C6 C 0.0322(2) 0.1788(3) 0.2206(4) 0.0449(7) Uani 1 1 d .
H6 H 0.0576 0.1120 0.1955 0.054 Uiso 1 1 calc R
C7 C 0.0000 0.4910(4) 0.2500 0.0572(13) Uani 1 2 d S
H7A H -0.0438 0.5194 0.2875 0.086 Uiso 0.50 1 calc PR
H7B H -0.0089 0.5194 0.1372 0.086 Uiso 0.50 1 calc PR
H7C H 0.0528 0.5194 0.3254 0.086 Uiso 0.50 1 calc PR

loop_
_atom_site_aniso_label
_atom_site_aniso_U_11
_atom_site_aniso_U_22
_atom_site_aniso_U_33
_atom_site_aniso_U_23
_atom_site_aniso_U_13
_atom_site_aniso_U_12
Cu1 0.0190(2) 0.0581(3) 0.0423(2) -0.00004(16) 0.01466(15) 0.00039(14)
Cu2 0.0179(3) 0.0475(3) 0.0624(4) 0.000 0.0158(2) 0.000
N1 0.0194(11) 0.0452(14) 0.0388(13) -0.0037(10) 0.0121(10) -0.0008(9)
N2 0.0214(11) 0.0456(14) 0.0491(15) -0.0047(11) 0.0151(11) -0.0031(10)
N3 0.0212(11) 0.0507(15) 0.0398(13) 0.0007(11) 0.0122(10) 0.0010(10)
C1 0.0184(13) 0.0404(15) 0.0361(15) -0.0084(11) 0.0091(11) -0.0030(10)
C2 0.0316(15) 0.0468(17) 0.0503(18) 0.0032(14) 0.0208(13) -0.0039(13)
C3 0.0294(15) 0.0489(17) 0.0425(16) 0.0050(13) 0.0122(12) 0.0047(13)
C4 0.0350(16) 0.056(2) 0.051(2) 0.0060(15) 0.0109(14) -0.0026(14)
C5 0.0182(17) 0.049(2) 0.036(2) 0.000 0.0118(15) 0.000
C6 0.0419(17) 0.0459(17) 0.0513(19) -0.0006(14) 0.0216(15) 0.0074(14)
C7 0.045(3) 0.053(3) 0.082(4) 0.000 0.032(3) 0.000

loop_
_atom_type_symbol
_atom_type_description
_atom_type_scat_dispersion_real
_atom_type_scat_dispersion_imag
_atom_type_scat_source
C C 0.0033 0.0016 'International Tables Vol C Tables 4.2.6.8 and 6.1.1.4'
H H 0.0000 0.0000 'International Tables Vol C Tables 4.2.6.8 and 6.1.1.4'
N N 0.0061 0.0033 'International Tables Vol C Tables 4.2.6.8 and 6.1.1.4'
Cu Cu 0.3201 1.2651 'International Tables Vol C Tables 4.2.6.8 and 6.1.1.4'

loop_
_geom_angle_atom_site_label_1
_geom_angle_atom_site_label_2
_geom_angle_atom_site_label_3
_geom_angle
_geom_angle_site_symmetry_1
N3 Cu1 N1 175.62(10) .
N2 Cu2 N2 170.48(16) 2_655
C1 N1 C3 106.1(2) .
C1 N1 Cu1 126.4(2) .
C3 N1 Cu1 127.6(2) .
C1 N2 C2 105.8(2) .
C1 N2 Cu2 129.9(2) .
C2 N2 Cu2 123.5(2) .
C5 N3 C6 105.5(3) .
C5 N3 Cu1 131.4(2) .
C6 N3 Cu1 122.6(2) .
N1 C1 N2 111.3(3) .
N1 C1 C4 124.2(2) .
N2 C1 C4 124.5(2) .
C3 C2 N2 108.3(3) .
C2 C3 N1 108.6(3) .
N3 C5 N3 111.8(4) 2
N3 C5 C7 124.12(19) 2
N3 C5 C7 124.12(19) .
C6 C6 N3 108.61(16) 2

loop_
_geom_bond_atom_site_label_1
_geom_bond_atom_site_label_2
_geom_bond_distance
_geom_bond_site_symmetry_2
Cu1 N3 1.858(2) .
Cu1 N1 1.859(2) .
Cu2 N2 1.865(2) 2_655
Cu2 N2 1.865(2) .
N1 C1 1.343(3) .
N1 C3 1.368(4) .
N2 C1 1.351(3) .
N2 C2 1.373(4) .
N3 C5 1.343(3) .
N3 C6 1.370(4) .
C1 C4 1.476(4) .
C2 C3 1.356(4) .
C5 N3 1.343(3) 2
C5 C7 1.476(6) .
C6 C6 1.349(6) 2
